data_4066703
loop_
_publ_author_name
'Tav\<car, Ga\<sper'
'Sen, Sakya S.'
'Roesky, Herbert W.'
'Hey, Jakob'
'Kratzert, Daniel'
'Stalke, Dietmar'

_publ_section_title
;
 Reactions of a Bis-silylene (LSi&#x2212;SiL, L = PhC(NtBu)2) and a
 Heteroleptic Chloro Silylene (LSiCl) with Benzil: Formation of
 Bis(siladioxolene) and Monosiladioxolene Analogue with Five-Coordinate
 Silicon Atoms in Both Ring Systems
;
_journal_issue 17
_journal_name_full Organometallics
_journal_page_first 3930
_journal_paper_doi 10.1021/om100581u
_journal_volume 29
_journal_year 2010
_chemical_formula_moiety 'C29 H33 Cl N2 O2 Si'
_chemical_formula_sum 'C29 H33 Cl N2 O2 Si'
_chemical_formula_weight 505.11
_chemical_name_systematic
; 
 ? 
;
_space_group_IT_number 14
_symmetry_cell_setting monoclinic
_symmetry_space_group_name_Hall '-P 2ybc'
_symmetry_space_group_name_H-M 'P 1 21/c 1'
_atom_sites_solution_hydrogens geom
_atom_sites_solution_primary direct
_atom_sites_solution_secondary difmap
_audit_creation_method SHELXL-97
_cell_angle_alpha 90.00
_cell_angle_beta 95.673(2)
_cell_angle_gamma 90.00
_cell_formula_units_Z 4
_cell_length_a 12.2971(4)
_cell_length_b 18.4375(6)
_cell_length_c 11.5359(3)
_cell_measurement_reflns_used 6492
_cell_measurement_temperature 100(2)
_cell_measurement_theta_max 25.28
_cell_measurement_theta_min 2.21
_cell_volume 2602.70(14)
_computing_cell_refinement 'SAINT V7.68A'
_computing_data_collection 'APEX2 v2008.11'
_computing_data_reduction 'SAINT V7.68A'
_computing_molecular_graphics 'XSHELL in SHELXTL-97'
_computing_publication_material 'XSHELL in SHELXTL-97'
_computing_structure_refinement 'SHELXL-97 (Sheldrick, 2008)'
_computing_structure_solution 'SHELXS-97 (Sheldrick, 2008)'
_diffrn_ambient_temperature 100(2)
_diffrn_measured_fraction_theta_full 0.998
_diffrn_measured_fraction_theta_max 0.998
_diffrn_measurement_device_type 'Bruker Smart Apex II with D8-Goniometer'
_diffrn_measurement_method 'omega scans'
_diffrn_radiation_monochromator 'INCOATEC Quazar mirror optics'
_diffrn_radiation_source 'INCOATEC Mo Microsource'
_diffrn_radiation_type MoK\a
_diffrn_radiation_wavelength 0.71073
_diffrn_reflns_av_R_equivalents 0.0728
_diffrn_reflns_av_sigmaI/netI 0.0349
_diffrn_reflns_limit_h_max 15
_diffrn_reflns_limit_h_min -15
_diffrn_reflns_limit_k_max 23
_diffrn_reflns_limit_k_min -23
_diffrn_reflns_limit_l_max 14
_diffrn_reflns_limit_l_min -14
_diffrn_reflns_number 59125
_diffrn_reflns_theta_full 26.40
_diffrn_reflns_theta_max 26.40
_diffrn_reflns_theta_min 1.66
_exptl_absorpt_coefficient_mu 0.222
_exptl_absorpt_correction_T_max 0.99138
_exptl_absorpt_correction_T_min 0.90706
_exptl_absorpt_correction_type multi-scan
_exptl_absorpt_process_details SADABS-2008/2
_exptl_crystal_colour yellow
_exptl_crystal_density_diffrn 1.289
_exptl_crystal_density_method 'not measured'
_exptl_crystal_description needle
_exptl_crystal_F_000 1072
_exptl_crystal_size_max 0.18
_exptl_crystal_size_mid 0.04
_exptl_crystal_size_min 0.04
_refine_diff_density_max 0.285
_refine_diff_density_min -0.348
_refine_diff_density_rms 0.052
_refine_ls_extinction_method none
_refine_ls_goodness_of_fit_ref 1.060
_refine_ls_hydrogen_treatment constr
_refine_ls_matrix_type full
_refine_ls_number_parameters 322
_refine_ls_number_reflns 5325
_refine_ls_number_restraints 0
_refine_ls_restrained_S_all 1.060
_refine_ls_R_factor_all 0.0556
_refine_ls_R_factor_gt 0.0392
_refine_ls_shift/su_max 0.000
_refine_ls_shift/su_mean 0.000
_refine_ls_structure_factor_coef Fsqd
_refine_ls_weighting_details 'calc w=1/[\s^2^(Fo^2^)+(0.0367P)^2^+1.8713P] where P=(Fo^2^+2Fc^2^)/3'
_refine_ls_weighting_scheme calc
_refine_ls_wR_factor_gt 0.0917
_refine_ls_wR_factor_ref 0.1000
_reflns_number_gt 4232
_reflns_number_total 5325
_reflns_threshold_expression >2sigma(I)
_cod_data_source_file om100581u_si_001.cif
_cod_data_source_block p21c_sad
_cod_depositor_comments
;
The following automatic conversions were performed:

'_symmetry_cell_setting' value 'Monoclinic' changed to 'monoclinic'
according to /home/saulius/struct/CIF-dictionaries/cif_core.dic
dictionary named 'cif_core.dic' version 2.4.1 from 2010-06-29.

Automatic conversion script
Id: cif_fix_values 1715 2011-07-08 13:25:40Z adriana 
;
_cod_original_sg_symbol_H-M 'P 21/c'
_cod_database_code 4066703

loop_
_symmetry_equiv_pos_as_xyz
'x, y, z'
'-x, y+1/2, -z+1/2'
'-x, -y, -z'
'x, -y-1/2, z-1/2'

loop_
_atom_site_label
_atom_site_type_symbol
_atom_site_fract_x
_atom_site_fract_y
_atom_site_fract_z
_atom_site_U_iso_or_equiv
_atom_site_adp_type
_atom_site_occupancy
_atom_site_symmetry_multiplicity
_atom_site_calc_flag
_atom_site_refinement_flags
Cl2 Cl 0.09924(4) 0.00355(3) 0.65457(4) 0.02583(13) Uani 1 1 d .
N1 N 0.27251(13) 0.10455(8) 0.61129(13) 0.0195(3) Uani 1 1 d .
N2 N 0.36018(12) 0.00489(8) 0.63945(13) 0.0169(3) Uani 1 1 d .
O1 O 0.21046(10) 0.04236(7) 0.41423(10) 0.0185(3) Uani 1 1 d .
O2 O 0.21977(11) -0.07616(7) 0.50255(10) 0.0207(3) Uani 1 1 d .
Si1 Si 0.22989(4) 0.01114(3) 0.55150(4) 0.01708(12) Uani 1 1 d .
C1 C 0.35881(14) 0.07612(10) 0.67077(15) 0.0170(4) Uani 1 1 d .
C2 C 0.43421(15) 0.11292(10) 0.76126(16) 0.0176(4) Uani 1 1 d .
C3 C 0.52329(15) 0.15394(10) 0.73384(16) 0.0205(4) Uani 1 1 d .
H3 H 0.5388 0.1585 0.6551 0.025 Uiso 1 1 calc R
C4 C 0.58947(16) 0.18822(11) 0.82227(18) 0.0247(4) Uani 1 1 d .
H4 H 0.6504 0.2161 0.8040 0.030 Uiso 1 1 calc R
C5 C 0.56635(17) 0.18159(11) 0.93695(18) 0.0272(4) Uani 1 1 d .
H5 H 0.6112 0.2053 0.9972 0.033 Uiso 1 1 calc R
C6 C 0.47794(16) 0.14040(11) 0.96409(17) 0.0253(4) Uani 1 1 d .
H6 H 0.4628 0.1358 1.0429 0.030 Uiso 1 1 calc R
C7 C 0.41181(15) 0.10602(10) 0.87698(16) 0.0211(4) Uani 1 1 d .
H7 H 0.3514 0.0778 0.8958 0.025 Uiso 1 1 calc R
C8 C 0.43473(15) -0.05613(10) 0.67864(15) 0.0179(4) Uani 1 1 d .
C9 C 0.54075(15) -0.03127(11) 0.74791(17) 0.0241(4) Uani 1 1 d .
H9A H 0.5765 0.0052 0.7030 0.036 Uiso 1 1 calc R
H9B H 0.5896 -0.0729 0.7630 0.036 Uiso 1 1 calc R
H9C H 0.5240 -0.0102 0.8221 0.036 Uiso 1 1 calc R
C10 C 0.37145(16) -0.10747(10) 0.75164(16) 0.0223(4) Uani 1 1 d .
H10A H 0.3520 -0.0820 0.8212 0.033 Uiso 1 1 calc R
H10B H 0.4171 -0.1496 0.7751 0.033 Uiso 1 1 calc R
H10C H 0.3048 -0.1237 0.7054 0.033 Uiso 1 1 calc R
C11 C 0.46599(16) -0.09623(11) 0.57031(16) 0.0236(4) Uani 1 1 d .
H11A H 0.3996 -0.1126 0.5237 0.035 Uiso 1 1 calc R
H11B H 0.5115 -0.1383 0.5943 0.035 Uiso 1 1 calc R
H11C H 0.5069 -0.0635 0.5237 0.035 Uiso 1 1 calc R
C12 C 0.22873(16) 0.18006(10) 0.60892(16) 0.0205(4) Uani 1 1 d .
C13 C 0.1176(2) 0.17890(13) 0.5385(3) 0.0508(7) Uani 1 1 d .
H13A H 0.1260 0.1631 0.4588 0.076 Uiso 1 1 calc R
H13B H 0.0858 0.2277 0.5369 0.076 Uiso 1 1 calc R
H13C H 0.0693 0.1452 0.5745 0.076 Uiso 1 1 calc R
C14 C 0.3047(2) 0.22908(15) 0.5495(3) 0.0620(9) Uani 1 1 d .
H14A H 0.3752 0.2321 0.5969 0.093 Uiso 1 1 calc R
H14B H 0.2725 0.2776 0.5403 0.093 Uiso 1 1 calc R
H14C H 0.3156 0.2093 0.4726 0.093 Uiso 1 1 calc R
C15 C 0.2141(3) 0.20770(14) 0.73014(19) 0.0496(7) Uani 1 1 d .
H15A H 0.1728 0.1720 0.7711 0.074 Uiso 1 1 calc R
H15B H 0.1741 0.2537 0.7244 0.074 Uiso 1 1 calc R
H15C H 0.2859 0.2152 0.7734 0.074 Uiso 1 1 calc R
C16 C 0.19126(14) -0.07955(10) 0.38398(15) 0.0170(4) Uani 1 1 d .
C17 C 0.18956(14) -0.01352(10) 0.33286(15) 0.0172(4) Uani 1 1 d .
C18 C 0.16459(14) -0.15277(10) 0.33910(16) 0.0184(4) Uani 1 1 d .
C19 C 0.19307(15) -0.21274(10) 0.41023(17) 0.0220(4) Uani 1 1 d .
H19 H 0.2295 -0.2054 0.4858 0.026 Uiso 1 1 calc R
C20 C 0.16877(17) -0.28275(11) 0.37168(19) 0.0272(4) Uani 1 1 d .
H20 H 0.1886 -0.3227 0.4213 0.033 Uiso 1 1 calc R
C21 C 0.11591(16) -0.29506(11) 0.26173(19) 0.0276(5) Uani 1 1 d .
H21 H 0.1012 -0.3431 0.2347 0.033 Uiso 1 1 calc R
C22 C 0.08487(16) -0.23589(11) 0.19184(18) 0.0264(4) Uani 1 1 d .
H22 H 0.0476 -0.2436 0.1167 0.032 Uiso 1 1 calc R
C23 C 0.10753(15) -0.16571(11) 0.23007(16) 0.0225(4) Uani 1 1 d .
H23 H 0.0840 -0.1259 0.1816 0.027 Uiso 1 1 calc R
C24 C 0.16856(14) 0.01074(10) 0.21160(15) 0.0173(4) Uani 1 1 d .
C25 C 0.20913(15) -0.02660(10) 0.11915(16) 0.0208(4) Uani 1 1 d .
H25 H 0.2539 -0.0681 0.1348 0.025 Uiso 1 1 calc R
C26 C 0.18465(16) -0.00356(11) 0.00504(16) 0.0231(4) Uani 1 1 d .
H26 H 0.2113 -0.0301 -0.0568 0.028 Uiso 1 1 calc R
C27 C 0.12152(16) 0.05799(11) -0.01959(16) 0.0245(4) Uani 1 1 d .
H27 H 0.1040 0.0732 -0.0979 0.029 Uiso 1 1 calc R
C28 C 0.08432(16) 0.09706(11) 0.07146(17) 0.0243(4) Uani 1 1 d .
H28 H 0.0426 0.1399 0.0554 0.029 Uiso 1 1 calc R
C29 C 0.10778(15) 0.07390(10) 0.18621(16) 0.0208(4) Uani 1 1 d .
H29 H 0.0822 0.1013 0.2478 0.025 Uiso 1 1 calc R

loop_
_atom_site_aniso_label
_atom_site_aniso_U_11
_atom_site_aniso_U_22
_atom_site_aniso_U_33
_atom_site_aniso_U_23
_atom_site_aniso_U_13
_atom_site_aniso_U_12
Cl2 0.0168(2) 0.0348(3) 0.0265(2) -0.0031(2) 0.00513(19) -0.00160(19)
N1 0.0185(8) 0.0203(8) 0.0191(8) -0.0022(6) -0.0016(7) 0.0031(6)
N2 0.0145(7) 0.0189(8) 0.0170(7) -0.0008(6) 0.0002(6) 0.0003(6)
O1 0.0200(7) 0.0190(7) 0.0160(6) -0.0021(5) -0.0012(5) -0.0008(5)
O2 0.0246(7) 0.0204(7) 0.0160(6) 0.0003(5) -0.0031(5) -0.0002(5)
Si1 0.0154(2) 0.0199(3) 0.0156(2) -0.00092(19) -0.0004(2) 0.00044(19)
C1 0.0166(9) 0.0208(9) 0.0143(8) 0.0002(7) 0.0050(7) -0.0013(7)
C2 0.0155(9) 0.0172(9) 0.0196(9) -0.0001(7) -0.0004(7) 0.0039(7)
C3 0.0200(10) 0.0208(10) 0.0212(9) -0.0008(7) 0.0037(8) 0.0024(7)
C4 0.0181(10) 0.0216(10) 0.0338(11) -0.0021(8) -0.0006(9) -0.0004(8)
C5 0.0235(10) 0.0269(11) 0.0290(11) -0.0078(8) -0.0086(9) 0.0020(8)
C6 0.0252(11) 0.0309(11) 0.0191(9) -0.0015(8) -0.0010(8) 0.0065(8)
C7 0.0174(9) 0.0263(10) 0.0194(9) 0.0010(8) 0.0005(8) 0.0008(8)
C8 0.0153(9) 0.0194(9) 0.0188(9) 0.0005(7) 0.0012(7) 0.0012(7)
C9 0.0172(9) 0.0235(10) 0.0308(11) -0.0008(8) -0.0024(8) 0.0036(8)
C10 0.0179(10) 0.0264(10) 0.0225(9) 0.0047(8) 0.0012(8) 0.0003(8)
C11 0.0225(10) 0.0252(10) 0.0236(10) -0.0012(8) 0.0050(8) 0.0045(8)
C12 0.0209(10) 0.0196(9) 0.0206(9) 0.0008(7) 0.0000(8) 0.0045(7)
C13 0.0391(14) 0.0328(13) 0.0734(18) -0.0177(12) -0.0303(13) 0.0179(11)
C14 0.0437(16) 0.0458(16) 0.102(2) 0.0469(16) 0.0339(16) 0.0197(12)
C15 0.078(2) 0.0438(15) 0.0263(11) -0.0051(10) -0.0005(12) 0.0374(14)
C16 0.0134(9) 0.0223(9) 0.0149(8) -0.0012(7) -0.0010(7) 0.0003(7)
C17 0.0128(8) 0.0206(9) 0.0178(9) -0.0035(7) 0.0001(7) 0.0005(7)
C18 0.0122(9) 0.0219(10) 0.0217(9) -0.0020(7) 0.0040(7) -0.0012(7)
C19 0.0176(9) 0.0244(10) 0.0234(9) -0.0017(8) -0.0002(8) -0.0005(8)
C20 0.0234(11) 0.0205(10) 0.0377(12) 0.0009(9) 0.0026(9) 0.0000(8)
C21 0.0187(10) 0.0240(11) 0.0411(12) -0.0110(9) 0.0074(9) -0.0036(8)
C22 0.0198(10) 0.0331(11) 0.0263(10) -0.0091(9) 0.0016(8) -0.0066(8)
C23 0.0194(10) 0.0257(10) 0.0221(9) 0.0000(8) 0.0011(8) -0.0026(8)
C24 0.0118(8) 0.0216(9) 0.0181(9) -0.0002(7) -0.0002(7) -0.0034(7)
C25 0.0167(9) 0.0233(10) 0.0225(9) -0.0017(8) 0.0023(8) 0.0006(7)
C26 0.0222(10) 0.0293(11) 0.0184(9) -0.0025(8) 0.0049(8) -0.0034(8)
C27 0.0231(10) 0.0315(11) 0.0183(9) 0.0053(8) -0.0008(8) -0.0055(8)
C28 0.0234(10) 0.0227(10) 0.0267(10) 0.0045(8) 0.0017(9) 0.0012(8)
C29 0.0172(9) 0.0230(10) 0.0223(9) -0.0002(7) 0.0021(8) -0.0010(7)

loop_
_atom_type_symbol
_atom_type_description
_atom_type_scat_dispersion_real
_atom_type_scat_dispersion_imag
_atom_type_scat_source
C C 0.0033 0.0016 'International Tables Vol C Tables 4.2.6.8 and 6.1.1.4'
H H 0.0000 0.0000 'International Tables Vol C Tables 4.2.6.8 and 6.1.1.4'
N N 0.0061 0.0033 'International Tables Vol C Tables 4.2.6.8 and 6.1.1.4'
O O 0.0106 0.0060 'International Tables Vol C Tables 4.2.6.8 and 6.1.1.4'
Si Si 0.0817 0.0704 'International Tables Vol C Tables 4.2.6.8 and 6.1.1.4'
Cl Cl 0.1484 0.1585 'International Tables Vol C Tables 4.2.6.8 and 6.1.1.4'

loop_
_geom_angle_atom_site_label_1
_geom_angle_atom_site_label_2
_geom_angle_atom_site_label_3
_geom_angle
C1 N1 C12 130.76(16)
C1 N1 Si1 90.43(11)
C12 N1 Si1 138.55(13)
C1 N2 C8 132.02(15)
C1 N2 Si1 93.08(11)
C8 N2 Si1 134.39(12)
C17 O1 Si1 112.30(11)
C16 O2 Si1 111.95(11)
O1 Si1 O2 90.71(6)
O1 Si1 N2 125.79(7)
O2 Si1 N2 99.02(7)
O1 Si1 N1 92.29(7)
O2 Si1 N1 168.23(7)
N2 Si1 N1 70.09(7)
O1 Si1 Cl2 120.80(5)
O2 Si1 Cl2 95.15(5)
N2 Si1 Cl2 111.27(5)
N1 Si1 Cl2 93.08(5)
N1 C1 N2 106.05(16)
N1 C1 C2 126.78(16)
N2 C1 C2 127.00(16)
C3 C2 C7 120.05(17)
C3 C2 C1 122.50(16)
C7 C2 C1 117.45(16)
C4 C3 C2 119.73(17)
C4 C3 H3 120.1
C2 C3 H3 120.1
C5 C4 C3 119.95(18)
C5 C4 H4 120.0
C3 C4 H4 120.0
C4 C5 C6 120.21(19)
C4 C5 H5 119.9
C6 C5 H5 119.9
C7 C6 C5 120.31(18)
C7 C6 H6 119.8
C5 C6 H6 119.8
C6 C7 C2 119.74(18)
C6 C7 H7 120.1
C2 C7 H7 120.1
N2 C8 C10 107.60(14)
N2 C8 C9 113.47(15)
C10 C8 C9 110.57(15)
N2 C8 C11 108.21(14)
C10 C8 C11 109.42(15)
C9 C8 C11 107.50(15)
C8 C9 H9A 109.5
C8 C9 H9B 109.5
H9A C9 H9B 109.5
C8 C9 H9C 109.5
H9A C9 H9C 109.5
H9B C9 H9C 109.5
C8 C10 H10A 109.5
C8 C10 H10B 109.5
H10A C10 H10B 109.5
C8 C10 H10C 109.5
H10A C10 H10C 109.5
H10B C10 H10C 109.5
C8 C11 H11A 109.5
C8 C11 H11B 109.5
H11A C11 H11B 109.5
C8 C11 H11C 109.5
H11A C11 H11C 109.5
H11B C11 H11C 109.5
N1 C12 C14 109.14(16)
N1 C12 C15 111.88(16)
C14 C12 C15 110.7(2)
N1 C12 C13 107.49(16)
C14 C12 C13 109.2(2)
C15 C12 C13 108.36(19)
C12 C13 H13A 109.5
C12 C13 H13B 109.5
H13A C13 H13B 109.5
C12 C13 H13C 109.5
H13A C13 H13C 109.5
H13B C13 H13C 109.5
C12 C14 H14A 109.5
C12 C14 H14B 109.5
H14A C14 H14B 109.5
C12 C14 H14C 109.5
H14A C14 H14C 109.5
H14B C14 H14C 109.5
C12 C15 H15A 109.5
C12 C15 H15B 109.5
H15A C15 H15B 109.5
C12 C15 H15C 109.5
H15A C15 H15C 109.5
H15B C15 H15C 109.5
C17 C16 O2 112.54(15)
C17 C16 C18 132.80(17)
O2 C16 C18 114.61(15)
C16 C17 O1 112.10(15)
C16 C17 C24 133.17(17)
O1 C17 C24 114.72(15)
C23 C18 C19 117.79(17)
C23 C18 C16 123.20(17)
C19 C18 C16 118.95(17)
C20 C19 C18 120.86(18)
C20 C19 H19 119.6
C18 C19 H19 119.6
C21 C20 C19 120.81(19)
C21 C20 H20 119.6
C19 C20 H20 119.6
C20 C21 C22 118.71(18)
C20 C21 H21 120.6
C22 C21 H21 120.6
C23 C22 C21 120.92(19)
C23 C22 H22 119.5
C21 C22 H22 119.5
C22 C23 C18 120.83(19)
C22 C23 H23 119.6
C18 C23 H23 119.6
C29 C24 C25 118.20(17)
C29 C24 C17 119.57(16)
C25 C24 C17 122.22(17)
C26 C25 C24 120.73(18)
C26 C25 H25 119.6
C24 C25 H25 119.6
C25 C26 C27 120.59(17)
C25 C26 H26 119.7
C27 C26 H26 119.7
C28 C27 C26 119.27(18)
C28 C27 H27 120.4
C26 C27 H27 120.4
C27 C28 C29 120.46(18)
C27 C28 H28 119.8
C29 C28 H28 119.8
C28 C29 C24 120.66(17)
C28 C29 H29 119.7
C24 C29 H29 119.7

loop_
_geom_bond_atom_site_label_1
_geom_bond_atom_site_label_2
_geom_bond_distance
Cl2 Si1 2.0958(7)
N1 C1 1.314(2)
N1 C12 1.492(2)
N1 Si1 1.9091(16)
N2 C1 1.363(2)
N2 C8 1.493(2)
N2 Si1 1.8133(16)
O1 C17 1.400(2)
O1 Si1 1.6796(13)
O2 C16 1.379(2)
O2 Si1 1.7064(13)
C1 C2 1.489(3)
C2 C3 1.393(3)
C2 C7 1.395(2)
C3 C4 1.392(3)
C3 H3 0.9500
C4 C5 1.386(3)
C4 H4 0.9500
C5 C6 1.387(3)
C5 H5 0.9500
C6 C7 1.382(3)
C6 H6 0.9500
C7 H7 0.9500
C8 C10 1.530(2)
C8 C9 1.530(3)
C8 C11 1.533(2)
C9 H9A 0.9800
C9 H9B 0.9800
C9 H9C 0.9800
C10 H10A 0.9800
C10 H10B 0.9800
C10 H10C 0.9800
C11 H11A 0.9800
C11 H11B 0.9800
C11 H11C 0.9800
C12 C14 1.512(3)
C12 C15 1.516(3)
C12 C13 1.519(3)
C13 H13A 0.9800
C13 H13B 0.9800
C13 H13C 0.9800
C14 H14A 0.9800
C14 H14B 0.9800
C14 H14C 0.9800
C15 H15A 0.9800
C15 H15B 0.9800
C15 H15C 0.9800
C16 C17 1.352(3)
C16 C18 1.471(3)
C17 C24 1.467(2)
C18 C23 1.399(3)
C18 C19 1.401(3)
C19 C20 1.388(3)
C19 H19 0.9500
C20 C21 1.386(3)
C20 H20 0.9500
C21 C22 1.387(3)
C21 H21 0.9500
C22 C23 1.386(3)
C22 H22 0.9500
C23 H23 0.9500
C24 C29 1.399(3)
C24 C25 1.402(2)
C25 C26 1.388(3)
C25 H25 0.9500
C26 C27 1.388(3)
C26 H26 0.9500
C27 C28 1.388(3)
C27 H27 0.9500
C28 C29 1.394(3)
C28 H28 0.9500
C29 H29 0.9500

loop_
_geom_torsion_atom_site_label_1
_geom_torsion_atom_site_label_2
_geom_torsion_atom_site_label_3
_geom_torsion_atom_site_label_4
_geom_torsion
C17 O1 Si1 O2 3.78(12)
C17 O1 Si1 N2 105.44(12)
C17 O1 Si1 N1 172.40(11)
C17 O1 Si1 Cl2 -92.64(11)
C16 O2 Si1 O1 -5.91(12)
C16 O2 Si1 N2 -132.36(12)
C16 O2 Si1 N1 -110.7(3)
C16 O2 Si1 Cl2 115.11(11)
C1 N2 Si1 O1 81.77(12)
C8 N2 Si1 O1 -106.08(16)
C1 N2 Si1 O2 179.22(10)
C8 N2 Si1 O2 -8.62(17)
C1 N2 Si1 N1 3.82(9)
C8 N2 Si1 N1 175.98(17)
C1 N2 Si1 Cl2 -81.61(10)
C8 N2 Si1 Cl2 90.55(16)
C1 N1 Si1 O1 -131.40(11)
C12 N1 Si1 O1 54.48(18)
C1 N1 Si1 O2 -26.8(4)
C12 N1 Si1 O2 159.1(3)
C1 N1 Si1 N2 -3.96(10)
C12 N1 Si1 N2 -178.07(19)
C1 N1 Si1 Cl2 107.57(10)
C12 N1 Si1 Cl2 -66.55(18)
C12 N1 C1 N2 -179.99(16)
Si1 N1 C1 N2 5.15(13)
C12 N1 C1 C2 4.6(3)
Si1 N1 C1 C2 -170.22(16)
C8 N2 C1 N1 -177.89(16)
Si1 N2 C1 N1 -5.43(14)
C8 N2 C1 C2 -2.5(3)
Si1 N2 C1 C2 169.93(15)
N1 C1 C2 C3 -86.2(2)
N2 C1 C2 C3 99.3(2)
N1 C1 C2 C7 92.8(2)
N2 C1 C2 C7 -81.7(2)
C7 C2 C3 C4 -0.3(3)
C1 C2 C3 C4 178.71(17)
C2 C3 C4 C5 -0.2(3)
C3 C4 C5 C6 0.5(3)
C4 C5 C6 C7 -0.4(3)
C5 C6 C7 C2 -0.1(3)
C3 C2 C7 C6 0.4(3)
C1 C2 C7 C6 -178.64(17)
C1 N2 C8 C10 108.8(2)
Si1 N2 C8 C10 -60.7(2)
C1 N2 C8 C9 -13.9(3)
Si1 N2 C8 C9 176.67(13)
C1 N2 C8 C11 -133.11(18)
Si1 N2 C8 C11 57.5(2)
C1 N1 C12 C14 70.2(3)
Si1 N1 C12 C14 -117.6(2)
C1 N1 C12 C15 -52.6(3)
Si1 N1 C12 C15 119.6(2)
C1 N1 C12 C13 -171.4(2)
Si1 N1 C12 C13 0.8(3)
Si1 O2 C16 C17 6.64(19)
Si1 O2 C16 C18 -170.99(12)
O2 C16 C17 O1 -3.8(2)
C18 C16 C17 O1 173.28(17)
O2 C16 C17 C24 177.54(17)
C18 C16 C17 C24 -5.4(4)
Si1 O1 C17 C16 -0.74(18)
Si1 O1 C17 C24 178.20(12)
C17 C16 C18 C23 -14.2(3)
O2 C16 C18 C23 162.85(16)
C17 C16 C18 C19 168.74(19)
O2 C16 C18 C19 -14.3(2)
C23 C18 C19 C20 2.3(3)
C16 C18 C19 C20 179.54(17)
C18 C19 C20 C21 0.1(3)
C19 C20 C21 C22 -1.8(3)
C20 C21 C22 C23 1.0(3)
C21 C22 C23 C18 1.5(3)
C19 C18 C23 C22 -3.1(3)
C16 C18 C23 C22 179.77(17)
C16 C17 C24 C29 140.3(2)
O1 C17 C24 C29 -38.3(2)
C16 C17 C24 C25 -40.9(3)
O1 C17 C24 C25 140.47(17)
C29 C24 C25 C26 -3.4(3)
C17 C24 C25 C26 177.81(17)
C24 C25 C26 C27 1.5(3)
C25 C26 C27 C28 1.0(3)
C26 C27 C28 C29 -1.5(3)
C27 C28 C29 C24 -0.4(3)
C25 C24 C29 C28 2.8(3)
C17 C24 C29 C28 -178.34(17)
